data_2206162
loop_
_publ_author_name
'Steyl, Gideon'
'Hill, Tania'
'Roodt, Andreas'

_publ_section_title
;
 1,2-Dibenzoyl-3,4-bis(4-methoxyphenyl)cyclobutane
;
_journal_issue 7
_journal_name_full 'Acta Crystallographica Section E'
_journal_page_first o1978
_journal_page_last o1980
_journal_paper_doi 10.1107/S1600536805016806
_journal_volume 61
_journal_year 2005
_chemical_formula_iupac 'C32 H28 O4'
_chemical_formula_moiety 'C32 H28 O4'
_chemical_formula_sum 'C32 H28 O4'
_chemical_formula_weight 476.54
_chemical_name_systematic
;
1,2-Dibenzoyl-3,4-bis(4-methoxyphenyl)cyclobutane
;
_space_group_IT_number 2
_symmetry_cell_setting triclinic
_symmetry_space_group_name_Hall '-P 1'
_symmetry_space_group_name_H-M 'P -1'
_atom_sites_solution_hydrogens 'riding model'
_atom_sites_solution_primary direct
_atom_sites_solution_secondary difmap
_audit_creation_method SHELXL-97
_cell_angle_alpha 93.5800(10)
_cell_angle_beta 95.3110(10)
_cell_angle_gamma 94.2430(10)
_cell_formula_units_Z 4
_cell_length_a 10.8522(12)
_cell_length_b 11.4576(2)
_cell_length_c 20.2987(2)
_cell_measurement_reflns_used 1015
_cell_measurement_temperature 295(2)
_cell_measurement_theta_max 24.42
_cell_measurement_theta_min 2.75
_cell_volume 2500.1(3)
_computing_cell_refinement 'SAINT (Bruker, 1999)'
_computing_data_collection 'SMART (Bruker, 1998)'
_computing_data_reduction 'SHELXTL (Siemens, 1998)'
_computing_molecular_graphics 'DIAMOND (Brandenburg, 2000)'
_computing_publication_material SHELXL97
_computing_structure_refinement 'SHELXL97 (Sheldrick, 1997)'
_computing_structure_solution 'SHELXS97 (Sheldrick, 1997)'
_diffrn_ambient_temperature 295(2)
_diffrn_detector_area_resol_mean '512 x 512'
_diffrn_measured_fraction_theta_full 0.987
_diffrn_measured_fraction_theta_max 0.987
_diffrn_measurement_device_type 'Bruker SMART CCD area-detector'
_diffrn_measurement_method \w
_diffrn_radiation_monochromator graphite
_diffrn_radiation_source 'fine-focus sealed tube'
_diffrn_radiation_type MoK\a
_diffrn_radiation_wavelength 0.71073
_diffrn_reflns_av_R_equivalents 0.0236
_diffrn_reflns_av_sigmaI/netI 0.0516
_diffrn_reflns_limit_h_max 12
_diffrn_reflns_limit_h_min -12
_diffrn_reflns_limit_k_max 13
_diffrn_reflns_limit_k_min -13
_diffrn_reflns_limit_l_max 22
_diffrn_reflns_limit_l_min -24
_diffrn_reflns_number 13113
_diffrn_reflns_theta_full 25.00
_diffrn_reflns_theta_max 25.00
_diffrn_reflns_theta_min 1.79
_diffrn_standards_decay_% 0
_diffrn_standards_interval_count 'First 80 frames repeated after collection'
_diffrn_standards_interval_time 0
_diffrn_standards_number 0
_exptl_absorpt_coefficient_mu 0.082
_exptl_absorpt_correction_T_max 0.981
_exptl_absorpt_correction_T_min 0.975
_exptl_absorpt_correction_type multi-scan
_exptl_absorpt_process_details '(SADABS; Bruker, 1998)'
_exptl_crystal_colour 'light yellow'
_exptl_crystal_density_diffrn 1.266
_exptl_crystal_density_method 'not measured'
_exptl_crystal_description Parallelepiped
_exptl_crystal_F_000 1008
_exptl_crystal_size_max 0.60
_exptl_crystal_size_mid 0.27
_exptl_crystal_size_min 0.25
_refine_diff_density_max 0.201
_refine_diff_density_min -0.202
_refine_ls_extinction_coef 0.0083(7)
_refine_ls_extinction_expression Fc^*^=kFc[1+0.001xFc^2^\l^3^/sin(2\q)]^-1/4^
_refine_ls_extinction_method SHELXL97
_refine_ls_goodness_of_fit_ref 1.037
_refine_ls_hydrogen_treatment constr
_refine_ls_matrix_type full
_refine_ls_number_parameters 650
_refine_ls_number_reflns 8678
_refine_ls_number_restraints 0
_refine_ls_restrained_S_all 1.037
_refine_ls_R_factor_all 0.0761
_refine_ls_R_factor_gt 0.0460
_refine_ls_shift/su_max 0.000
_refine_ls_shift/su_mean 0.000
_refine_ls_structure_factor_coef Fsqd
_refine_ls_weighting_details 'calc w = 1/[\s^2^(Fo^2^)+(0.0417P)^2^+0.8936P] where P = (Fo^2^+2Fc^2^)/3'
_refine_ls_weighting_scheme calc
_refine_ls_wR_factor_gt 0.1027
_refine_ls_wR_factor_ref 0.1162
_reflns_number_gt 6125
_reflns_number_total 8678
_reflns_threshold_expression I>2\s(I)
_cod_data_source_file cv6516.cif
_cod_data_source_block I
_cod_depositor_comments
;
The following automatic conversions were performed:
'_geom_bond_publ_flag' value 'YES' changed to 'yes' according to
'/home/saulius/struct/CIF-dictionaries/cif_core.dic' dictionary named
'cif_core.dic' version 2.4.1 from 2010-06-29 (8
times).

'_geom_angle_publ_flag' value 'YES' changed to 'yes' according to
'/home/saulius/struct/CIF-dictionaries/cif_core.dic' dictionary named
'cif_core.dic' version 2.4.1 from 2010-06-29 (8
times).

'_geom_torsion_publ_flag' value 'YES' changed to 'yes' according
to '/home/saulius/struct/CIF-dictionaries/cif_core.dic' dictionary named
'cif_core.dic' version 2.4.1 from 2010-06-29 (10 times).

Automatic conversion script
Id: cif_fix_enum 1527 2010-12-29 10:47:43Z saulius 

The following automatic conversions were performed:

'_geom_bond_publ_flag' value 'YES' changed to 'yes' according to
/home/saulius/struct/CIF-dictionaries/cif_core.dic dictionary named
'cif_core.dic' version 2.4.1 from 2010-06-29 (8
times).

'_geom_angle_publ_flag' value 'YES' changed to 'yes'
according to /home/saulius/struct/CIF-dictionaries/cif_core.dic
dictionary named 'cif_core.dic' version 2.4.1 from 2010-06-29 (8
times).

'_geom_torsion_publ_flag' value 'YES' changed to 'yes'
according to /home/saulius/struct/CIF-dictionaries/cif_core.dic
dictionary named 'cif_core.dic' version 2.4.1 from 2010-06-29 (10
times).

Automatic conversion script
Id: cif_fix_values 1715 2011-07-08 13:25:40Z adriana 
;
_cod_original_sg_symbol_Hall '-p 1'
_cod_database_code 2206162
_cod_database_fobs_code 2206162

loop_
_symmetry_equiv_pos_as_xyz
'x, y, z'
'-x, -y, -z'

loop_
_atom_site_label
_atom_site_fract_x
_atom_site_fract_y
_atom_site_fract_z
_atom_site_U_iso_or_equiv
_atom_site_adp_type
_atom_site_calc_flag
_atom_site_refinement_flags
_atom_site_occupancy
_atom_site_type_symbol
C1A 0.82233(17) 0.23863(16) 0.11283(10) 0.0290(5) Uani d . 1 C
H1A 0.8396 0.2604 0.0685 0.035 Uiso calc R 1 H
C2A 0.85069(17) 0.34673(16) 0.16207(10) 0.0279(4) Uani d . 1 C
H2A 0.8763 0.3208 0.2060 0.034 Uiso calc R 1 H
C3A 0.70875(17) 0.36795(16) 0.15799(10) 0.0285(5) Uani d . 1 C
H3A 0.6783 0.3685 0.2020 0.034 Uiso calc R 1 H
C4A 0.68061(17) 0.24344(15) 0.11967(10) 0.0274(4) Uani d . 1 C
H4A 0.6334 0.2484 0.0765 0.033 Uiso calc R 1 H
C10A 0.88588(18) 0.12907(17) 0.12844(11) 0.0323(5) Uani d . 1 C
C11A 0.86574(17) 0.02572(17) 0.07911(10) 0.0305(5) Uani d . 1 C
C12A 0.88767(19) -0.08432(17) 0.10027(12) 0.0380(5) Uani d . 1 C
H12A 0.9143 -0.0921 0.1445 0.046 Uiso calc R 1 H
C13A 0.8704(2) -0.18246(19) 0.05633(12) 0.0436(6) Uani d . 1 C
H13A 0.8841 -0.2560 0.0712 0.052 Uiso calc R 1 H
C14A 0.8328(2) -0.17118(18) -0.00938(12) 0.0437(6) Uani d . 1 C
H14A 0.8218 -0.2372 -0.0390 0.052 Uiso calc R 1 H
C15A 0.8115(2) -0.06263(19) -0.03143(12) 0.0481(6) Uani d . 1 C
H15A 0.7866 -0.0552 -0.0760 0.058 Uiso calc R 1 H
C16A 0.8271(2) 0.03561(18) 0.01284(11) 0.0407(6) Uani d . 1 C
H16A 0.8115 0.1087 -0.0020 0.049 Uiso calc R 1 H
C21A 0.94208(17) 0.44483(16) 0.14672(10) 0.0287(5) Uani d . 1 C
C22A 0.95310(19) 0.55113(17) 0.18375(10) 0.0341(5) Uani d . 1 C
H22A 0.9029 0.5614 0.2180 0.041 Uiso calc R 1 H
C23A 1.03660(19) 0.64304(17) 0.17145(10) 0.0341(5) Uani d . 1 C
H23A 1.0419 0.7135 0.1973 0.041 Uiso calc R 1 H
C24A 1.11152(19) 0.62959(17) 0.12083(11) 0.0351(5) Uani d . 1 C
C25A 1.1017(2) 0.52483(19) 0.08303(13) 0.0521(7) Uani d . 1 C
H25A 1.1519 0.5149 0.0487 0.062 Uiso calc R 1 H
C26A 1.0177(2) 0.43404(18) 0.09565(12) 0.0450(6) Uani d . 1 C
H26A 1.0119 0.3642 0.0693 0.054 Uiso calc R 1 H
C27A 1.2196(2) 0.81811(19) 0.14851(13) 0.0522(7) Uani d . 1 C
H2A1 1.1438 0.8551 0.1522 0.078 Uiso calc R 1 H
H2A2 1.2795 0.8717 0.1318 0.078 Uiso calc R 1 H
H2A3 1.2513 0.7965 0.1914 0.078 Uiso calc R 1 H
C31A 0.66582(17) 0.46941(16) 0.12100(10) 0.0277(5) Uani d . 1 C
C32A 0.6177(2) 0.56211(17) 0.15423(11) 0.0389(5) Uani d . 1 C
H32A 0.6114 0.5602 0.1995 0.047 Uiso calc R 1 H
C33A 0.5786(2) 0.65777(18) 0.12172(12) 0.0446(6) Uani d . 1 C
H33A 0.5472 0.7194 0.1452 0.054 Uiso calc R 1 H
C34A 0.58644(19) 0.66116(17) 0.05447(12) 0.0372(5) Uani d . 1 C
C35A 0.63433(19) 0.56920(17) 0.02026(11) 0.0370(5) Uani d . 1 C
H35A 0.6401 0.5710 -0.0251 0.044 Uiso calc R 1 H
C36A 0.67339(18) 0.47529(17) 0.05317(10) 0.0318(5) Uani d . 1 C
H36A 0.7056 0.4143 0.0296 0.038 Uiso calc R 1 H
C37A 0.5242(3) 0.8557(2) 0.05107(15) 0.0706(9) Uani d . 1 C
H3A1 0.4976 0.9102 0.0197 0.106 Uiso calc R 1 H
H3A2 0.5989 0.8883 0.0768 0.106 Uiso calc R 1 H
H3A3 0.4605 0.8408 0.0800 0.106 Uiso calc R 1 H
C40A 0.61989(19) 0.15291(17) 0.15953(10) 0.0323(5) Uani d . 1 C
C41A 0.48987(18) 0.16633(16) 0.17505(10) 0.0318(5) Uani d . 1 C
C42A 0.4339(2) 0.08469(18) 0.21345(11) 0.0401(6) Uani d . 1 C
H42A 0.4772 0.0226 0.2281 0.048 Uiso calc R 1 H
C43A 0.3141(2) 0.0959(2) 0.22976(12) 0.0491(7) Uani d . 1 C
H43A 0.2765 0.0407 0.2548 0.059 Uiso calc R 1 H
C44A 0.2504(2) 0.1889(2) 0.20887(12) 0.0487(6) Uani d . 1 C
H44A 0.1703 0.1966 0.2203 0.058 Uiso calc R 1 H
C45A 0.30500(19) 0.2705(2) 0.17110(11) 0.0411(6) Uani d . 1 C
H45A 0.2617 0.3331 0.1572 0.049 Uiso calc R 1 H
C46A 0.42398(18) 0.25911(17) 0.15396(10) 0.0329(5) Uani d . 1 C
H46A 0.4603 0.3138 0.1282 0.039 Uiso calc R 1 H
O1A 0.95417(14) 0.12642(13) 0.17935(8) 0.0474(4) Uani d . 1 O
O2A 1.19629(15) 0.71566(13) 0.10413(8) 0.0508(4) Uani d . 1 O
O3A 0.54729(15) 0.74907(12) 0.01670(8) 0.0499(4) Uani d . 1 O
O4A 0.67518(15) 0.07144(14) 0.17885(9) 0.0579(5) Uani d . 1 O
C1B 0.16911(17) 0.73130(16) 0.38058(10) 0.0271(4) Uani d . 1 C
H1B 0.1297 0.7208 0.4216 0.032 Uiso calc R 1 H
C2B 0.18385(18) 0.61130(16) 0.34124(10) 0.0284(5) Uani d . 1 C
H2B 0.1436 0.6108 0.2960 0.034 Uiso calc R 1 H
C3B 0.32733(17) 0.64945(16) 0.34249(10) 0.0276(4) Uani d . 1 C
H3B 0.3429 0.6813 0.3000 0.033 Uiso calc R 1 H
C4B 0.31293(17) 0.75186(16) 0.39322(10) 0.0285(5) Uani d . 1 C
H4B 0.3393 0.7292 0.4378 0.034 Uiso calc R 1 H
C10B 0.10344(18) 0.81284(16) 0.33672(10) 0.0293(5) Uani d . 1 C
C11B -0.03478(18) 0.79520(16) 0.32401(10) 0.0281(5) Uani d . 1 C
C12B -0.10278(18) 0.69915(17) 0.34552(10) 0.0320(5) Uani d . 1 C
H12B -0.0618 0.6435 0.3686 0.038 Uiso calc R 1 H
C13B -0.23044(19) 0.68610(19) 0.33278(11) 0.0388(5) Uani d . 1 C
H13B -0.2749 0.6212 0.3468 0.047 Uiso calc R 1 H
C14B -0.2922(2) 0.76916(19) 0.29932(11) 0.0421(6) Uani d . 1 C
H14B -0.3783 0.7612 0.2917 0.051 Uiso calc R 1 H
C15B -0.2257(2) 0.86417(19) 0.27718(11) 0.0423(6) Uani d . 1 C
H15B -0.2673 0.9197 0.2543 0.051 Uiso calc R 1 H
C16B -0.0978(2) 0.87694(17) 0.28889(10) 0.0353(5) Uani d . 1 C
H16B -0.0536 0.9404 0.2733 0.042 Uiso calc R 1 H
C21B 0.14352(17) 0.50050(16) 0.37227(10) 0.0275(4) Uani d . 1 C
C22B 0.10582(19) 0.40007(17) 0.33144(11) 0.0355(5) Uani d . 1 C
H22B 0.1067 0.4032 0.2858 0.043 Uiso calc R 1 H
C23B 0.0668(2) 0.29505(18) 0.35650(11) 0.0387(5) Uani d . 1 C
H23B 0.0429 0.2289 0.3280 0.046 Uiso calc R 1 H
C24B 0.06385(19) 0.28976(17) 0.42408(11) 0.0352(5) Uani d . 1 C
C25B 0.1017(2) 0.38894(17) 0.46568(11) 0.0375(5) Uani d . 1 C
H25B 0.1007 0.3856 0.5113 0.045 Uiso calc R 1 H
C26B 0.14085(19) 0.49283(17) 0.43999(10) 0.0332(5) Uani d . 1 C
H26B 0.1658 0.5586 0.4686 0.040 Uiso calc R 1 H
C27B 0.0146(2) 0.08327(18) 0.41557(13) 0.0518(7) Uani d . 1 C
H2B1 -0.0139 0.0213 0.4415 0.078 Uiso calc R 1 H
H2B2 0.0945 0.0682 0.4018 0.078 Uiso calc R 1 H
H2B3 -0.0433 0.0870 0.3772 0.078 Uiso calc R 1 H
C31B 0.42024(17) 0.56142(16) 0.35829(10) 0.0274(4) Uani d . 1 C
C32B 0.4310(2) 0.46712(18) 0.31346(11) 0.0380(5) Uani d . 1 C
H32B 0.3805 0.4599 0.2736 0.046 Uiso calc R 1 H
C33B 0.5142(2) 0.38348(18) 0.32601(11) 0.0380(5) Uani d . 1 C
H33B 0.5182 0.3207 0.2952 0.046 Uiso calc R 1 H
C34B 0.59123(18) 0.39379(17) 0.38457(11) 0.0337(5) Uani d . 1 C
C35B 0.58252(19) 0.48723(18) 0.42979(11) 0.0380(5) Uani d . 1 C
H35B 0.6337 0.4951 0.4694 0.046 Uiso calc R 1 H
C36B 0.49804(18) 0.56906(17) 0.41637(11) 0.0340(5) Uani d . 1 C
H36B 0.4935 0.6313 0.4475 0.041 Uiso calc R 1 H
C37B 0.7015(2) 0.2281(2) 0.35445(14) 0.0589(7) Uani d . 1 C
H3B1 0.7623 0.1799 0.3733 0.088 Uiso calc R 1 H
H3B2 0.7324 0.2647 0.3173 0.088 Uiso calc R 1 H
H3B3 0.6262 0.1804 0.3399 0.088 Uiso calc R 1 H
C40B 0.37795(18) 0.87000(17) 0.38309(11) 0.0313(5) Uani d . 1 C
C41B 0.35753(17) 0.97162(16) 0.42953(10) 0.0300(5) Uani d . 1 C
C42B 0.3140(2) 0.95696(18) 0.49086(11) 0.0371(5) Uani d . 1 C
H42B 0.2965 0.8817 0.5041 0.045 Uiso calc R 1 H
C43B 0.2963(2) 1.05354(18) 0.53261(12) 0.0428(6) Uani d . 1 C
H43B 0.2684 1.0432 0.5740 0.051 Uiso calc R 1 H
C44B 0.3203(2) 1.16469(19) 0.51245(12) 0.0431(6) Uani d . 1 C
H44B 0.3076 1.2295 0.5402 0.052 Uiso calc R 1 H
C45B 0.3627(2) 1.18091(18) 0.45178(12) 0.0435(6) Uani d . 1 C
H45B 0.3779 1.2563 0.4383 0.052 Uiso calc R 1 H
C46B 0.38283(19) 1.08461(17) 0.41069(11) 0.0369(5) Uani d . 1 C
H46B 0.4136 1.0957 0.3701 0.044 Uiso calc R 1 H
O1B 0.16104(13) 0.88884(12) 0.30997(8) 0.0425(4) Uani d . 1 O
O2B 0.02399(15) 0.19212(12) 0.45442(8) 0.0484(4) Uani d . 1 O
O3B 0.67690(14) 0.31626(13) 0.40314(8) 0.0484(4) Uani d . 1 O
O4B 0.44670(13) 0.88113(12) 0.33945(8) 0.0415(4) Uani d . 1 O

loop_
_atom_site_aniso_label
_atom_site_aniso_U_11
_atom_site_aniso_U_22
_atom_site_aniso_U_33
_atom_site_aniso_U_12
_atom_site_aniso_U_13
_atom_site_aniso_U_23
C1A 0.0278(11) 0.0304(11) 0.0288(12) 0.0001(8) 0.0023(9) 0.0040(9)
C2A 0.0280(11) 0.0304(10) 0.0252(11) 0.0021(8) 0.0000(9) 0.0052(8)
C3A 0.0275(11) 0.0290(10) 0.0291(12) -0.0009(8) 0.0049(9) 0.0041(8)
C4A 0.0270(11) 0.0261(10) 0.0290(12) 0.0007(8) 0.0002(9) 0.0054(8)
C10A 0.0256(11) 0.0346(11) 0.0364(13) 0.0031(9) 0.0008(10) 0.0041(9)
C11A 0.0237(11) 0.0334(11) 0.0346(13) 0.0028(8) 0.0026(9) 0.0037(9)
C12A 0.0382(13) 0.0365(12) 0.0398(14) 0.0077(9) 0.0005(10) 0.0068(10)
C13A 0.0449(14) 0.0332(12) 0.0534(17) 0.0089(10) 0.0006(12) 0.0075(11)
C14A 0.0491(15) 0.0316(12) 0.0491(16) 0.0046(10) 0.0010(12) -0.0041(11)
C15A 0.0684(17) 0.0388(13) 0.0354(14) 0.0055(11) -0.0038(12) 0.0008(11)
C16A 0.0526(15) 0.0305(12) 0.0389(14) 0.0045(10) 0.0002(11) 0.0065(10)
C21A 0.0251(11) 0.0307(11) 0.0298(12) 0.0015(8) -0.0010(9) 0.0050(9)
C22A 0.0375(12) 0.0396(12) 0.0249(12) -0.0022(9) 0.0049(9) 0.0026(9)
C23A 0.0394(12) 0.0324(11) 0.0293(12) -0.0019(9) 0.0003(10) 0.0013(9)
C24A 0.0315(12) 0.0338(12) 0.0403(14) -0.0029(9) 0.0066(10) 0.0079(10)
C25A 0.0492(15) 0.0455(14) 0.0641(18) -0.0052(11) 0.0331(13) -0.0058(12)
C26A 0.0418(13) 0.0347(12) 0.0592(17) -0.0020(10) 0.0211(12) -0.0077(11)
C27A 0.0525(15) 0.0395(13) 0.0622(18) -0.0156(11) 0.0078(13) 0.0039(12)
C31A 0.0231(10) 0.0270(10) 0.0326(12) -0.0011(8) 0.0022(9) 0.0049(9)
C32A 0.0505(14) 0.0342(12) 0.0323(13) 0.0071(10) 0.0029(10) 0.0020(10)
C33A 0.0523(15) 0.0313(12) 0.0504(16) 0.0124(10) 0.0019(12) -0.0018(11)
C34A 0.0350(12) 0.0273(11) 0.0481(15) -0.0005(9) -0.0057(10) 0.0115(10)
C35A 0.0389(13) 0.0359(12) 0.0371(13) -0.0004(9) 0.0048(10) 0.0117(10)
C36A 0.0322(12) 0.0302(11) 0.0338(13) 0.0011(9) 0.0066(9) 0.0069(9)
C37A 0.083(2) 0.0406(15) 0.092(2) 0.0242(14) 0.0053(17) 0.0197(14)
C40A 0.0370(12) 0.0267(11) 0.0336(13) 0.0012(9) 0.0037(10) 0.0074(9)
C41A 0.0336(12) 0.0300(11) 0.0308(12) -0.0063(9) 0.0039(9) 0.0025(9)
C42A 0.0466(14) 0.0344(12) 0.0379(14) -0.0091(10) 0.0071(11) 0.0029(10)
C43A 0.0511(16) 0.0525(15) 0.0410(15) -0.0231(12) 0.0135(12) 0.0000(12)
C44A 0.0329(13) 0.0683(17) 0.0412(15) -0.0131(12) 0.0096(11) -0.0137(13)
C45A 0.0314(13) 0.0519(14) 0.0378(14) 0.0027(10) -0.0012(10) -0.0069(11)
C46A 0.0301(12) 0.0357(11) 0.0319(13) -0.0035(9) 0.0019(9) 0.0024(9)
O1A 0.0461(10) 0.0459(9) 0.0471(11) 0.0133(7) -0.0155(8) -0.0014(7)
O2A 0.0523(10) 0.0408(9) 0.0597(12) -0.0138(7) 0.0220(8) 0.0030(8)
O3A 0.0573(11) 0.0312(8) 0.0606(12) 0.0065(7) -0.0081(8) 0.0160(7)
O4A 0.0567(11) 0.0478(10) 0.0796(14) 0.0200(8) 0.0268(10) 0.0372(9)
C1B 0.0259(11) 0.0294(10) 0.0266(11) 0.0050(8) 0.0030(8) 0.0034(8)
C2B 0.0300(11) 0.0287(10) 0.0260(12) 0.0047(8) -0.0013(9) 0.0018(8)
C3B 0.0282(11) 0.0295(10) 0.0253(11) 0.0036(8) 0.0021(8) 0.0022(8)
C4B 0.0277(11) 0.0294(11) 0.0283(12) 0.0051(8) 0.0001(9) 0.0017(8)
C10B 0.0327(12) 0.0261(10) 0.0296(12) 0.0043(9) 0.0056(9) 0.0011(9)
C11B 0.0308(11) 0.0300(11) 0.0248(11) 0.0081(8) 0.0049(9) 0.0018(8)
C12B 0.0323(12) 0.0361(11) 0.0294(12) 0.0082(9) 0.0066(9) 0.0063(9)
C13B 0.0338(13) 0.0446(13) 0.0391(14) 0.0019(10) 0.0116(10) 0.0011(10)
C14B 0.0290(12) 0.0555(14) 0.0423(15) 0.0106(11) 0.0033(10) -0.0010(11)
C15B 0.0412(14) 0.0481(14) 0.0390(14) 0.0210(11) -0.0018(11) 0.0037(11)
C16B 0.0410(13) 0.0344(11) 0.0324(13) 0.0108(9) 0.0051(10) 0.0065(9)
C21B 0.0219(10) 0.0280(10) 0.0325(12) 0.0060(8) -0.0006(9) 0.0023(9)
C22B 0.0407(13) 0.0371(12) 0.0289(13) 0.0044(9) 0.0050(10) 0.0008(9)
C23B 0.0422(13) 0.0313(12) 0.0414(15) 0.0000(9) 0.0041(10) -0.0021(10)
C24B 0.0321(12) 0.0306(11) 0.0441(14) 0.0045(9) 0.0060(10) 0.0067(10)
C25B 0.0459(13) 0.0383(12) 0.0303(13) 0.0100(10) 0.0044(10) 0.0087(10)
C26B 0.0370(12) 0.0307(11) 0.0312(13) 0.0070(9) -0.0022(9) -0.0003(9)
C27B 0.0556(16) 0.0290(12) 0.0715(19) 0.0011(10) 0.0098(13) 0.0065(12)
C31B 0.0246(10) 0.0296(10) 0.0285(12) 0.0021(8) 0.0047(9) 0.0030(9)
C32B 0.0389(13) 0.0432(12) 0.0313(13) 0.0129(10) -0.0034(10) -0.0032(10)
C33B 0.0397(13) 0.0366(12) 0.0383(14) 0.0129(10) 0.0026(10) -0.0018(10)
C34B 0.0278(11) 0.0339(11) 0.0424(14) 0.0091(9) 0.0078(10) 0.0118(10)
C35B 0.0310(12) 0.0469(13) 0.0350(13) 0.0058(10) -0.0052(10) 0.0041(10)
C36B 0.0336(12) 0.0349(11) 0.0325(13) 0.0041(9) -0.0006(10) -0.0009(9)
C37B 0.0579(17) 0.0579(16) 0.0679(19) 0.0326(13) 0.0166(14) 0.0106(14)
C40B 0.0234(11) 0.0343(11) 0.0354(13) 0.0030(8) 0.0001(9) 0.0002(9)
C41B 0.0232(10) 0.0310(11) 0.0347(13) 0.0012(8) 0.0005(9) -0.0004(9)
C42B 0.0429(13) 0.0308(11) 0.0372(14) 0.0000(9) 0.0048(10) 0.0006(10)
C43B 0.0496(14) 0.0409(13) 0.0377(14) -0.0004(10) 0.0114(11) -0.0041(10)
C44B 0.0446(14) 0.0346(12) 0.0481(16) -0.0003(10) 0.0070(11) -0.0121(11)
C45B 0.0480(14) 0.0289(11) 0.0528(16) -0.0035(10) 0.0073(12) -0.0001(10)
C46B 0.0357(12) 0.0367(12) 0.0377(13) -0.0045(9) 0.0078(10) 0.0003(10)
O1B 0.0376(9) 0.0401(8) 0.0511(10) -0.0014(7) 0.0043(7) 0.0194(7)
O2B 0.0594(11) 0.0322(8) 0.0562(11) 0.0000(7) 0.0170(8) 0.0108(7)
O3B 0.0443(10) 0.0520(10) 0.0532(11) 0.0237(8) 0.0049(8) 0.0122(8)
O4B 0.0363(9) 0.0415(9) 0.0477(10) 0.0002(7) 0.0161(8) -0.0033(7)

loop_
_atom_type_symbol
_atom_type_description
_atom_type_scat_dispersion_real
_atom_type_scat_dispersion_imag
_atom_type_scat_source
C C 0.0033 0.0016 'International Tables Vol C Tables 4.2.6.8 and 6.1.1.4'
H H 0.0000 0.0000 'International Tables Vol C Tables 4.2.6.8 and 6.1.1.4'
O O 0.0106 0.0060 'International Tables Vol C Tables 4.2.6.8 and 6.1.1.4'

loop_
_geom_angle_atom_site_label_1
_geom_angle_atom_site_label_2
_geom_angle_atom_site_label_3
_geom_angle
_geom_angle_publ_flag
C10A C1A C2A 117.67(17) ?
C10A C1A C4A 120.11(15) ?
C2A C1A C4A 90.06(14) yes
C10A C1A H1A 109.2 ?
C2A C1A H1A 109.2 ?
C4A C1A H1A 109.2 ?
C21A C2A C1A 119.45(16) ?
C21A C2A C3A 118.82(16) ?
C1A C2A C3A 90.38(14) yes
C21A C2A H2A 108.9 ?
C1A C2A H2A 108.9 ?
C3A C2A H2A 108.9 ?
C31A C3A C2A 118.03(15) ?
C31A C3A C4A 115.52(17) ?
C2A C3A C4A 88.20(13) yes
C31A C3A H3A 111.1 ?
C2A C3A H3A 111.1 ?
C4A C3A H3A 111.1 ?
C40A C4A C1A 117.44(16) ?
C40A C4A C3A 113.74(16) ?
C1A C4A C3A 89.29(13) yes
C40A C4A H4A 111.5 ?
C1A C4A H4A 111.5 ?
C3A C4A H4A 111.5 ?
O1A C10A C11A 120.87(19) ?
O1A C10A C1A 120.70(18) ?
C11A C10A C1A 118.40(18) ?
C16A C11A C12A 118.75(19) ?
C16A C11A C10A 122.51(18) ?
C12A C11A C10A 118.7(2) ?
C13A C12A C11A 120.7(2) ?
C13A C12A H12A 119.6 ?
C11A C12A H12A 119.6 ?
C14A C13A C12A 119.9(2) ?
C14A C13A H13A 120.1 ?
C12A C13A H13A 120.1 ?
C13A C14A C15A 120.3(2) ?
C13A C14A H14A 119.9 ?
C15A C14A H14A 119.9 ?
C14A C15A C16A 119.9(2) ?
C14A C15A H15A 120.1 ?
C16A C15A H15A 120.1 ?
C11A C16A C15A 120.5(2) ?
C11A C16A H16A 119.8 ?
C15A C16A H16A 119.8 ?
C22A C21A C26A 116.87(18) ?
C22A C21A C2A 120.50(17) ?
C26A C21A C2A 122.63(17) ?
C21A C22A C23A 122.18(19) ?
C21A C22A H22A 118.9 ?
C23A C22A H22A 118.9 ?
C24A C23A C22A 119.76(18) ?
C24A C23A H23A 120.1 ?
C22A C23A H23A 120.1 ?
C25A C24A C23A 119.10(18) ?
C25A C24A O2A 116.60(19) ?
C23A C24A O2A 124.29(18) ?
C24A C25A C26A 120.6(2) ?
C24A C25A H25A 119.7 ?
C26A C25A H25A 119.7 ?
C25A C26A C21A 121.52(19) ?
C25A C26A H26A 119.2 ?
C21A C26A H26A 119.2 ?
O2A C27A H2A1 109.5 ?
O2A C27A H2A2 109.5 ?
H2A1 C27A H2A2 109.5 ?
O2A C27A H2A3 109.5 ?
H2A1 C27A H2A3 109.5 ?
H2A2 C27A H2A3 109.5 ?
C32A C31A C36A 117.42(19) ?
C32A C31A C3A 120.25(19) ?
C36A C31A C3A 122.33(17) ?
C31A C32A C33A 121.7(2) ?
C31A C32A H32A 119.1 ?
C33A C32A H32A 119.1 ?
C34A C33A C32A 119.7(2) ?
C34A C33A H33A 120.1 ?
C32A C33A H33A 120.1 ?
O3A C34A C33A 125.0(2) ?
O3A C34A C35A 115.5(2) ?
C33A C34A C35A 119.5(2) ?
C36A C35A C34A 120.2(2) ?
C36A C35A H35A 119.9 ?
C34A C35A H35A 119.9 ?
C35A C36A C31A 121.50(19) ?
C35A C36A H36A 119.3 ?
C31A C36A H36A 119.3 ?
O3A C37A H3A1 109.5 ?
O3A C37A H3A2 109.5 ?
H3A1 C37A H3A2 109.5 ?
O3A C37A H3A3 109.5 ?
H3A1 C37A H3A3 109.5 ?
H3A2 C37A H3A3 109.5 ?
O4A C40A C41A 120.69(18) ?
O4A C40A C4A 121.07(19) ?
C41A C40A C4A 118.24(17) ?
C46A C41A C42A 119.12(19) ?
C46A C41A C40A 122.16(17) ?
C42A C41A C40A 118.70(19) ?
C43A C42A C41A 120.1(2) ?
C43A C42A H42A 119.9 ?
C41A C42A H42A 119.9 ?
C44A C43A C42A 120.0(2) ?
C44A C43A H43A 120.0 ?
C42A C43A H43A 120.0 ?
C45A C44A C43A 120.4(2) ?
C45A C44A H44A 119.8 ?
C43A C44A H44A 119.8 ?
C44A C45A C46A 119.9(2) ?
C44A C45A H45A 120.0 ?
C46A C45A H45A 120.0 ?
C45A C46A C41A 120.4(2) ?
C45A C46A H46A 119.8 ?
C41A C46A H46A 119.8 ?
C24A O2A C27A 116.84(17) ?
C34A O3A C37A 117.0(2) ?
C10B C1B C4B 117.30(16) ?
C10B C1B C2B 110.83(16) ?
C4B C1B C2B 89.48(13) yes
C10B C1B H1B 112.4 ?
C4B C1B H1B 112.4 ?
C2B C1B H1B 112.4 ?
C21B C2B C1B 117.46(16) ?
C21B C2B C3B 119.25(16) ?
C1B C2B C3B 88.15(13) yes
C21B C2B H2B 110.1 ?
C1B C2B H2B 110.1 ?
C3B C2B H2B 110.1 ?
C31B C3B C4B 120.04(17) ?
C31B C3B C2B 119.25(15) ?
C4B C3B C2B 89.71(13) yes
C31B C3B H3B 108.8 ?
C4B C3B H3B 108.8 ?
C2B C3B H3B 108.8 ?
C40B C4B C3B 117.58(17) ?
C40B C4B C1B 120.43(16) ?
C3B C4B C1B 90.36(14) yes
C40B C4B H4B 109.0 ?
C3B C4B H4B 109.0 ?
C1B C4B H4B 109.0 ?
O1B C10B C11B 120.36(18) ?
O1B C10B C1B 121.25(18) ?
C11B C10B C1B 118.33(16) ?
C16B C11B C12B 118.83(19) ?
C16B C11B C10B 118.86(17) ?
C12B C11B C10B 122.31(18) ?
C13B C12B C11B 120.50(19) ?
C13B C12B H12B 119.7 ?
C11B C12B H12B 119.7 ?
C14B C13B C12B 120.1(2) ?
C14B C13B H13B 119.9 ?
C12B C13B H13B 119.9 ?
C13B C14B C15B 119.9(2) ?
C13B C14B H14B 120.1 ?
C15B C14B H14B 120.1 ?
C16B C15B C14B 120.3(2) ?
C16B C15B H15B 119.9 ?
C14B C15B H15B 119.9 ?
C15B C16B C11B 120.3(2) ?
C15B C16B H16B 119.8 ?
C11B C16B H16B 119.8 ?
C26B C21B C22B 117.47(18) ?
C26B C21B C2B 123.57(17) ?
C22B C21B C2B 118.96(18) ?
C23B C22B C21B 122.1(2) ?
C23B C22B H22B 118.9 ?
C21B C22B H22B 118.9 ?
C24B C23B C22B 119.38(19) ?
C24B C23B H23B 120.3 ?
C22B C23B H23B 120.3 ?
O2B C24B C23B 124.67(18) ?
O2B C24B C25B 116.0(2) ?
C23B C24B C25B 119.34(19) ?
C26B C25B C24B 120.6(2) ?
C26B C25B H25B 119.7 ?
C24B C25B H25B 119.7 ?
C25B C26B C21B 121.06(19) ?
C25B C26B H26B 119.5 ?
C21B C26B H26B 119.5 ?
O2B C27B H2B1 109.5 ?
O2B C27B H2B2 109.5 ?
H2B1 C27B H2B2 109.5 ?
O2B C27B H2B3 109.5 ?
H2B1 C27B H2B3 109.5 ?
H2B2 C27B H2B3 109.5 ?
C36B C31B C32B 116.69(19) ?
C36B C31B C3B 123.13(17) ?
C32B C31B C3B 120.18(18) ?
C33B C32B C31B 122.3(2) ?
C33B C32B H32B 118.9 ?
C31B C32B H32B 118.9 ?
C34B C33B C32B 119.66(19) ?
C34B C33B H33B 120.2 ?
C32B C33B H33B 120.2 ?
O3B C34B C35B 115.7(2) ?
O3B C34B C33B 125.29(19) ?
C35B C34B C33B 119.04(19) ?
C34B C35B C36B 120.2(2) ?
C34B C35B H35B 119.9 ?
C36B C35B H35B 119.9 ?
C31B C36B C35B 122.10(19) ?
C31B C36B H36B 118.9 ?
C35B C36B H36B 118.9 ?
O3B C37B H3B1 109.5 ?
O3B C37B H3B2 109.5 ?
H3B1 C37B H3B2 109.5 ?
O3B C37B H3B3 109.5 ?
H3B1 C37B H3B3 109.5 ?
H3B2 C37B H3B3 109.5 ?
O4B C40B C41B 121.15(17) ?
O4B C40B C4B 120.99(17) ?
C41B C40B C4B 117.85(17) ?
C42B C41B C46B 118.80(18) ?
C42B C41B C40B 122.26(18) ?
C46B C41B C40B 118.93(19) ?
C43B C42B C41B 120.55(19) ?
C43B C42B H42B 119.7 ?
C41B C42B H42B 119.7 ?
C44B C43B C42B 119.6(2) ?
C44B C43B H43B 120.2 ?
C42B C43B H43B 120.2 ?
C45B C44B C43B 120.7(2) ?
C45B C44B H44B 119.7 ?
C43B C44B H44B 119.7 ?
C44B C45B C46B 119.7(2) ?
C44B C45B H45B 120.1 ?
C46B C45B H45B 120.1 ?
C45B C46B C41B 120.6(2) ?
C45B C46B H46B 119.7 ?
C41B C46B H46B 119.7 ?
C24B O2B C27B 116.51(18) ?
C34B O3B C37B 117.43(19) ?

loop_
_geom_bond_atom_site_label_1
_geom_bond_atom_site_label_2
_geom_bond_distance
_geom_bond_publ_flag
C1A C10A 1.513(3) ?
C1A C2A 1.536(3) yes
C1A C4A 1.562(3) yes
C1A H1A 0.9800 ?
C2A C21A 1.510(3) ?
C2A C3A 1.573(3) yes
C2A H2A 0.9800 ?
C3A C31A 1.502(3) ?
C3A C4A 1.577(3) yes
C3A H3A 0.9800 ?
C4A C40A 1.506(3) ?
C4A H4A 0.9800 ?
C10A O1A 1.218(2) ?
C10A C11A 1.492(3) ?
C11A C16A 1.385(3) ?
C11A C12A 1.387(3) ?
C12A C13A 1.381(3) ?
C12A H12A 0.9300 ?
C13A C14A 1.375(3) ?
C13A H13A 0.9300 ?
C14A C15A 1.376(3) ?
C14A H14A 0.9300 ?
C15A C16A 1.386(3) ?
C15A H15A 0.9300 ?
C16A H16A 0.9300 ?
C21A C22A 1.382(3) ?
C21A C26A 1.386(3) ?
C22A C23A 1.388(3) ?
C22A H22A 0.9300 ?
C23A C24A 1.376(3) ?
C23A H23A 0.9300 ?
C24A C25A 1.375(3) ?
C24A O2A 1.378(2) ?
C25A C26A 1.384(3) ?
C25A H25A 0.9300 ?
C26A H26A 0.9300 ?
C27A O2A 1.427(3) ?
C27A H2A1 0.9600 ?
C27A H2A2 0.9600 ?
C27A H2A3 0.9600 ?
C31A C32A 1.384(3) ?
C31A C36A 1.392(3) ?
C32A C33A 1.387(3) ?
C32A H32A 0.9300 ?
C33A C34A 1.378(3) ?
C33A H33A 0.9300 ?
C34A O3A 1.372(3) ?
C34A C35A 1.385(3) ?
C35A C36A 1.374(3) ?
C35A H35A 0.9300 ?
C36A H36A 0.9300 ?
C37A O3A 1.419(3) ?
C37A H3A1 0.9600 ?
C37A H3A2 0.9600 ?
C37A H3A3 0.9600 ?
C40A O4A 1.213(2) ?
C40A C41A 1.491(3) ?
C41A C46A 1.392(3) ?
C41A C42A 1.395(3) ?
C42A C43A 1.384(3) ?
C42A H42A 0.9300 ?
C43A C44A 1.380(4) ?
C43A H43A 0.9300 ?
C44A C45A 1.380(3) ?
C44A H44A 0.9300 ?
C45A C46A 1.381(3) ?
C45A H45A 0.9300 ?
C46A H46A 0.9300 ?
C1B C10B 1.503(3) ?
C1B C4B 1.556(3) yes
C1B C2B 1.573(2) yes
C1B H1B 0.9800 ?
C2B C21B 1.506(3) ?
C2B C3B 1.583(3) yes
C2B H2B 0.9800 ?
C3B C31B 1.506(3) ?
C3B C4B 1.539(3) yes
C3B H3B 0.9800 ?
C4B C40B 1.514(3) ?
C4B H4B 0.9800 ?
C10B O1B 1.219(2) ?
C10B C11B 1.495(3) ?
C11B C16B 1.393(3) ?
C11B C12B 1.395(3) ?
C12B C13B 1.381(3) ?
C12B H12B 0.9300 ?
C13B C14B 1.381(3) ?
C13B H13B 0.9300 ?
C14B C15B 1.383(3) ?
C14B H14B 0.9300 ?
C15B C16B 1.382(3) ?
C15B H15B 0.9300 ?
C16B H16B 0.9300 ?
C21B C26B 1.386(3) ?
C21B C22B 1.388(3) ?
C22B C23B 1.388(3) ?
C22B H22B 0.9300 ?
C23B C24B 1.380(3) ?
C23B H23B 0.9300 ?
C24B O2B 1.372(2) ?
C24B C25B 1.386(3) ?
C25B C26B 1.383(3) ?
C25B H25B 0.9300 ?
C26B H26B 0.9300 ?
C27B O2B 1.425(3) ?
C27B H2B1 0.9600 ?
C27B H2B2 0.9600 ?
C27B H2B3 0.9600 ?
C31B C36B 1.379(3) ?
C31B C32B 1.387(3) ?
C32B C33B 1.384(3) ?
C32B H32B 0.9300 ?
C33B C34B 1.382(3) ?
C33B H33B 0.9300 ?
C34B O3B 1.377(2) ?
C34B C35B 1.380(3) ?
C35B C36B 1.381(3) ?
C35B H35B 0.9300 ?
C36B H36B 0.9300 ?
C37B O3B 1.425(3) ?
C37B H3B1 0.9600 ?
C37B H3B2 0.9600 ?
C37B H3B3 0.9600 ?
C40B O4B 1.217(2) ?
C40B C41B 1.494(3) ?
C41B C42B 1.387(3) ?
C41B C46B 1.388(3) ?
C42B C43B 1.387(3) ?
C42B H42B 0.9300 ?
C43B C44B 1.376(3) ?
C43B H43B 0.9300 ?
C44B C45B 1.373(3) ?
C44B H44B 0.9300 ?
C45B C46B 1.384(3) ?
C45B H45B 0.9300 ?
C46B H46B 0.9300 ?

loop_
_geom_hbond_atom_site_label_D
_geom_hbond_atom_site_label_H
_geom_hbond_atom_site_label_A
_geom_hbond_site_symmetry_A
_geom_hbond_distance_DH
_geom_hbond_distance_HA
_geom_hbond_distance_DA
_geom_hbond_angle_DHA
_geom_hbond_publ_flag
C3B H3B O4B . 0.98 2.53 2.873(2) 100 no
C16B H16B O1B . 0.93 2.50 2.794(3) 98 no
C46B H46B O4B . 0.93 2.56 2.830(2) 97 no
C2A H2A O1A . 0.98 2.49 2.866(2) 103 no
C12A H12A O1A . 0.93 2.55 2.823(3) 97 no
C42A H42A O4A . 0.93 2.49 2.785(3) 98 no
C43A H43A O1B 1_545 0.93 2.46 3.382(3) 174 yes
C15B H15B O4A 1_465 0.93 2.46 3.369(3) 164 yes
C44A H44A O1A 1_455 0.93 2.47 3.234(3) 139 yes
C4A H4A O3A 2_665 0.98 2.60 3.547(3) 163 yes
C2B H2B C23A 1_455 0.98 2.74 3.713(3) 172 no

loop_
_geom_torsion_atom_site_label_1
_geom_torsion_atom_site_label_2
_geom_torsion_atom_site_label_3
_geom_torsion_atom_site_label_4
_geom_torsion
_geom_torsion_publ_flag
C10A C1A C2A C21A 100.6(2) ?
C4A C1A C2A C21A -134.83(18) ?
C10A C1A C2A C3A -135.49(17) ?
C4A C1A C2A C3A -10.95(15) ?
C21A C2A C3A C31A 17.1(3) ?
C1A C2A C3A C31A -107.28(18) ?
C21A C2A C3A C4A 135.25(17) ?
C1A C2A C3A C4A 10.85(15) yes
C10A C1A C4A C40A 16.9(3) ?
C2A C1A C4A C40A -105.65(18) ?
C10A C1A C4A C3A 133.43(19) ?
C2A C1A C4A C3A 10.92(15) ?
C31A C3A C4A C40A -130.41(18) ?
C2A C3A C4A C40A 109.19(17) ?
C31A C3A C4A C1A 109.72(17) ?
C2A C3A C4A C1A -10.67(14) ?
C2A C1A C10A O1A 2.1(3) ?
C4A C1A C10A O1A -105.7(2) ?
C2A C1A C10A C11A -176.18(16) ?
C4A C1A C10A C11A 76.0(2) ?
O1A C10A C11A C16A -156.9(2) ?
C1A C10A C11A C16A 21.4(3) ?
O1A C10A C11A C12A 22.5(3) yes
C1A C10A C11A C12A -159.25(18) ?
C16A C11A C12A C13A -0.5(3) ?
C10A C11A C12A C13A -179.95(19) ?
C11A C12A C13A C14A 1.0(3) ?
C12A C13A C14A C15A -0.5(3) ?
C13A C14A C15A C16A -0.4(4) ?
C12A C11A C16A C15A -0.4(3) ?
C10A C11A C16A C15A 179.0(2) ?
C14A C15A C16A C11A 0.9(3) ?
C1A C2A C21A C22A 168.59(19) ?
C3A C2A C21A C22A 60.0(3) ?
C1A C2A C21A C26A -11.1(3) ?
C3A C2A C21A C26A -119.7(2) ?
C26A C21A C22A C23A -0.7(3) ?
C2A C21A C22A C23A 179.54(19) ?
C21A C22A C23A C24A 0.1(3) ?
C22A C23A C24A C25A 0.3(3) ?
C22A C23A C24A O2A 179.3(2) ?
C23A C24A C25A C26A 0.0(4) ?
O2A C24A C25A C26A -179.1(2) ?
C24A C25A C26A C21A -0.6(4) ?
C22A C21A C26A C25A 1.0(4) ?
C2A C21A C26A C25A -179.3(2) ?
C2A C3A C31A C32A -115.3(2) ?
C4A C3A C31A C32A 142.26(18) ?
C2A C3A C31A C36A 64.1(2) ?
C4A C3A C31A C36A -38.3(2) ?
C36A C31A C32A C33A -0.2(3) ?
C3A C31A C32A C33A 179.2(2) ?
C31A C32A C33A C34A 0.6(3) ?
C32A C33A C34A O3A 177.9(2) ?
C32A C33A C34A C35A -0.5(3) ?
O3A C34A C35A C36A -178.42(18) ?
C33A C34A C35A C36A 0.1(3) ?
C34A C35A C36A C31A 0.2(3) ?
C32A C31A C36A C35A -0.2(3) ?
C3A C31A C36A C35A -179.60(18) ?
C1A C4A C40A O4A -8.5(3) ?
C3A C4A C40A O4A -110.8(2) ?
C1A C4A C40A C41A 171.16(17) ?
C3A C4A C40A C41A 68.8(2) ?
O4A C40A C41A C46A 179.6(2) ?
C4A C40A C41A C46A 0.0(3) ?
O4A C40A C41A C42A 1.3(3) yes
C4A C40A C41A C42A -178.31(18) ?
C46A C41A C42A C43A 0.5(3) ?
C40A C41A C42A C43A 178.83(19) ?
C41A C42A C43A C44A -1.0(3) ?
C42A C43A C44A C45A 0.7(3) ?
C43A C44A C45A C46A 0.1(3) ?
C44A C45A C46A C41A -0.6(3) ?
C42A C41A C46A C45A 0.3(3) ?
C40A C41A C46A C45A -177.98(18) ?
C25A C24A O2A C27A -171.5(2) ?
C23A C24A O2A C27A 9.5(3) yes
C33A C34A O3A C37A 15.3(3) yes
C35A C34A O3A C37A -166.2(2) ?
C10B C1B C2B C21B -129.82(18) ?
C4B C1B C2B C21B 111.02(18) ?
C10B C1B C2B C3B 107.89(16) ?
C4B C1B C2B C3B -11.27(14) ?
C21B C2B C3B C31B 15.5(3) ?
C1B C2B C3B C31B 136.21(18) ?
C21B C2B C3B C4B -109.32(18) ?
C1B C2B C3B C4B 11.40(15) yes
C31B C3B C4B C40B 99.3(2) ?
C2B C3B C4B C40B -136.59(17) ?
C31B C3B C4B C1B -135.67(17) ?
C2B C3B C4B C1B -11.51(15) ?
C10B C1B C4B C40B 21.0(3) ?
C2B C1B C4B C40B 134.32(18) ?
C10B C1B C4B C3B -101.71(18) ?
C2B C1B C4B C3B 11.59(15) ?
C4B C1B C10B O1B 3.0(3) ?
C2B C1B C10B O1B -97.7(2) ?
C4B C1B C10B C11B -179.78(16) ?
C2B C1B C10B C11B 79.5(2) ?
O1B C10B C11B C16B -9.0(3) yes
C1B C10B C11B C16B 173.76(17) ?
O1B C10B C11B C12B 170.39(18) ?
C1B C10B C11B C12B -6.9(3) ?
C16B C11B C12B C13B -0.7(3) ?
C10B C11B C12B C13B 179.98(18) ?
C11B C12B C13B C14B -0.9(3) ?
C12B C13B C14B C15B 1.5(3) ?
C13B C14B C15B C16B -0.6(3) ?
C14B C15B C16B C11B -1.0(3) ?
C12B C11B C16B C15B 1.6(3) ?
C10B C11B C16B C15B -179.01(18) ?
C1B C2B C21B C26B -26.0(3) ?
C3B C2B C21B C26B 78.4(2) ?
C1B C2B C21B C22B 153.50(18) ?
C3B C2B C21B C22B -102.1(2) ?
C26B C21B C22B C23B -0.1(3) ?
C2B C21B C22B C23B -179.64(19) ?
C21B C22B C23B C24B 0.7(3) ?
C22B C23B C24B O2B 178.15(19) ?
C22B C23B C24B C25B -1.0(3) ?
O2B C24B C25B C26B -178.51(18) ?
C23B C24B C25B C26B 0.7(3) ?
C24B C25B C26B C21B -0.1(3) ?
C22B C21B C26B C25B -0.2(3) ?
C2B C21B C26B C25B 179.31(18) ?
C4B C3B C31B C36B -2.0(3) ?
C2B C3B C31B C36B -110.5(2) ?
C4B C3B C31B C32B 178.15(18) ?
C2B C3B C31B C32B 69.7(2) ?
C36B C31B C32B C33B 0.7(3) ?
C3B C31B C32B C33B -179.44(19) ?
C31B C32B C33B C34B -0.9(3) ?
C32B C33B C34B O3B 179.41(19) ?
C32B C33B C34B C35B 0.6(3) ?
O3B C34B C35B C36B -179.01(18) ?
C33B C34B C35B C36B -0.1(3) ?
C32B C31B C36B C35B -0.2(3) ?
C3B C31B C36B C35B 179.97(18) ?
C34B C35B C36B C31B -0.1(3) ?
C3B C4B C40B O4B -5.6(3) ?
C1B C4B C40B O4B -113.9(2) ?
C3B C4B C40B C41B 176.02(17) ?
C1B C4B C40B C41B 67.7(2) ?
O4B C40B C41B C42B -159.1(2) ?
C4B C40B C41B C42B 19.3(3) ?
O4B C40B C41B C46B 21.0(3) yes
C4B C40B C41B C46B -160.60(19) ?
C46B C41B C42B C43B -0.1(3) ?
C40B C41B C42B C43B 180.0(2) ?
C41B C42B C43B C44B 1.1(3) ?
C42B C43B C44B C45B -0.7(4) ?
C43B C44B C45B C46B -0.6(4) ?
C44B C45B C46B C41B 1.6(3) ?
C42B C41B C46B C45B -1.2(3) ?
C40B C41B C46B C45B 178.7(2) ?
C23B C24B O2B C27B 16.1(3) yes
C25B C24B O2B C27B -164.80(19) ?
C35B C34B O3B C37B -171.37(19) ?
C33B C34B O3B C37B 9.8(3) yes
